data_4074477
loop_
_publ_author_name
'Coles, Stuart R.'
'Clarkson, Guy J.'
'Gott, Andrew L.'
'Munslow, Ian J.'
'Spitzmesser, Stefan K.'
'Scott, Peter'

_publ_section_title
;
 Half-Sandwich Group 4 Salicyloxazoline Catalysts
;
_journal_issue 26
_journal_name_full Organometallics
_journal_page_first 6019
_journal_paper_doi 10.1021/om060687h
_journal_volume 25
_journal_year 2006
_chemical_formula_sum 'C29 H45 N O2 Zr'
_chemical_formula_weight 530.88
_chemical_name_systematic
; 
 ? 
;
_space_group_IT_number 2
_symmetry_cell_setting triclinic
_symmetry_space_group_name_Hall '-P 1'
_symmetry_space_group_name_H-M 'P -1'
_atom_sites_solution_hydrogens geom
_atom_sites_solution_primary direct
_atom_sites_solution_secondary difmap
_audit_creation_method SHELXL-97
_cell_angle_alpha 64.097(3)
_cell_angle_beta 82.870(3)
_cell_angle_gamma 82.570(3)
_cell_formula_units_Z 2
_cell_length_a 10.5992(15)
_cell_length_b 11.5384(17)
_cell_length_c 12.7577(19)
_cell_measurement_reflns_used 8192
_cell_measurement_temperature 180(2)
_cell_measurement_theta_max 28.38
_cell_measurement_theta_min 2.89
_cell_volume 1387.7(4)
_computing_cell_refinement 'SAINT (Siemens, 1995)'
_computing_data_collection 'SMART (Siemens, 1994)'
_computing_data_reduction 'SAINT (Siemens, 1995)'
_computing_molecular_graphics 'SHELXTL (Sheldrick, 1997)'
_computing_publication_material 'SHELXTL (Sheldrick, 1997)'
_computing_structure_refinement 'SHELXL-97 (Sheldrick, 1997)'
_computing_structure_solution 'SHELXS-97 (Sheldrick, 1990)'
_diffrn_ambient_temperature 180(2)
_diffrn_detector_area_resol_mean 8.192
_diffrn_measured_fraction_theta_full 0.989
_diffrn_measured_fraction_theta_max 0.918
_diffrn_measurement_device_type 'Siemens SMART diffractometer'
_diffrn_measurement_method '\w scans'
_diffrn_radiation_monochromator graphite
_diffrn_radiation_source 'fine-focus sealed tube'
_diffrn_radiation_type MoK\a
_diffrn_radiation_wavelength 0.71073
_diffrn_reflns_av_R_equivalents 0.0506
_diffrn_reflns_av_sigmaI/netI 0.0773
_diffrn_reflns_limit_h_max 13
_diffrn_reflns_limit_h_min -14
_diffrn_reflns_limit_k_max 15
_diffrn_reflns_limit_k_min -15
_diffrn_reflns_limit_l_max 17
_diffrn_reflns_limit_l_min -17
_diffrn_reflns_number 17565
_diffrn_reflns_theta_full 27.50
_diffrn_reflns_theta_max 28.87
_diffrn_reflns_theta_min 1.78
_diffrn_standards_decay_% nil
_exptl_absorpt_coefficient_mu 0.420
_exptl_absorpt_correction_T_max 0.9752
_exptl_absorpt_correction_T_min 0.7910
_exptl_absorpt_correction_type multi-scan
_exptl_absorpt_process_details 'SADABS (Sheldrick, 1996)'
_exptl_crystal_colour colourless
_exptl_crystal_density_diffrn 1.271
_exptl_crystal_density_method 'not measured'
_exptl_crystal_description block
_exptl_crystal_F_000 564
_exptl_crystal_size_max 0.32
_exptl_crystal_size_mid 0.10
_exptl_crystal_size_min 0.06
_refine_diff_density_max 0.530
_refine_diff_density_min -0.407
_refine_diff_density_rms 0.073
_refine_ls_extinction_method none
_refine_ls_goodness_of_fit_ref 0.962
_refine_ls_hydrogen_treatment constr
_refine_ls_matrix_type full
_refine_ls_number_parameters 311
_refine_ls_number_reflns 6698
_refine_ls_number_restraints 0
_refine_ls_restrained_S_all 0.962
_refine_ls_R_factor_all 0.0694
_refine_ls_R_factor_gt 0.0431
_refine_ls_shift/su_max 0.001
_refine_ls_shift/su_mean 0.000
_refine_ls_structure_factor_coef Fsqd
_refine_ls_weighting_details 'calc w=1/[\s^2^(Fo^2^)+(0.0348P)^2^+0.0000P] where P=(Fo^2^+2Fc^2^)/3'
_refine_ls_weighting_scheme calc
_refine_ls_wR_factor_gt 0.0766
_refine_ls_wR_factor_ref 0.0834
_reflns_number_gt 5023
_reflns_number_total 6698
_reflns_threshold_expression >2sigma(I)
_cod_data_source_file om060687hsi20060731_115557.cif
_cod_data_source_block sc1
_cod_original_sg_symbol_H-M P-1
_cod_database_code 4074477

loop_
_symmetry_equiv_pos_as_xyz
'x, y, z'
'-x, -y, -z'

loop_
_atom_site_label
_atom_site_type_symbol
_atom_site_fract_x
_atom_site_fract_y
_atom_site_fract_z
_atom_site_U_iso_or_equiv
_atom_site_adp_type
_atom_site_occupancy
_atom_site_symmetry_multiplicity
_atom_site_calc_flag
_atom_site_refinement_flags
Zr1 Zr 0.71970(2) 0.14273(2) 0.16076(2) 0.02226(8) Uani 1 1 d .
O1 O 0.82090(14) -0.02253(15) 0.16971(13) 0.0253(4) Uani 1 1 d .
C1 C 0.9150(2) -0.1127(2) 0.21732(18) 0.0211(5) Uani 1 1 d .
N1 N 0.91221(18) 0.13343(18) 0.24035(16) 0.0247(4) Uani 1 1 d .
C2 C 0.9303(2) -0.2285(2) 0.20285(19) 0.0223(5) Uani 1 1 d .
O2 O 1.08887(16) 0.04935(16) 0.33849(15) 0.0343(4) Uani 1 1 d .
C3 C 1.0296(2) -0.3189(2) 0.25846(19) 0.0251(5) Uani 1 1 d .
H3A H 1.0413 -0.3971 0.2494 0.030 Uiso 1 1 calc R
C4 C 1.1129(2) -0.3021(2) 0.3264(2) 0.0249(5) Uani 1 1 d .
C5 C 1.0980(2) -0.1864(2) 0.33584(19) 0.0248(5) Uani 1 1 d .
H5A H 1.1545 -0.1709 0.3797 0.030 Uiso 1 1 calc R
C6 C 1.0001(2) -0.0907(2) 0.28129(19) 0.0228(5) Uani 1 1 d .
C7 C 0.9941(2) 0.0342(2) 0.28497(19) 0.0233(5) Uani 1 1 d .
C8 C 0.9584(2) 0.2410(2) 0.2551(2) 0.0337(6) Uani 1 1 d .
H8A H 0.8884 0.2851 0.2867 0.040 Uiso 1 1 calc R
H8B H 0.9949 0.3051 0.1798 0.040 Uiso 1 1 calc R
C9 C 1.0604(3) 0.1750(3) 0.3413(3) 0.0405(7) Uani 1 1 d .
H9A H 1.1370 0.2242 0.3164 0.049 Uiso 1 1 calc R
H9B H 1.0279 0.1654 0.4206 0.049 Uiso 1 1 calc R
C10 C 0.8467(2) -0.2502(2) 0.1240(2) 0.0265(5) Uani 1 1 d .
C11 C 0.8790(3) -0.3826(3) 0.1228(2) 0.0386(7) Uani 1 1 d .
H11A H 0.9681 -0.3897 0.0931 0.058 Uiso 1 1 calc R
H11B H 0.8230 -0.3926 0.0722 0.058 Uiso 1 1 calc R
H11C H 0.8667 -0.4506 0.2024 0.058 Uiso 1 1 calc R
C12 C 0.8704(3) -0.1462(3) -0.0016(2) 0.0344(6) Uani 1 1 d .
H12A H 0.9616 -0.1500 -0.0260 0.052 Uiso 1 1 calc R
H12B H 0.8424 -0.0606 -0.0044 0.052 Uiso 1 1 calc R
H12C H 0.8221 -0.1617 -0.0543 0.052 Uiso 1 1 calc R
C13 C 0.7042(2) -0.2424(3) 0.1649(2) 0.0334(6) Uani 1 1 d .
H13A H 0.6905 -0.3066 0.2460 0.050 Uiso 1 1 calc R
H13B H 0.6538 -0.2600 0.1149 0.050 Uiso 1 1 calc R
H13C H 0.6776 -0.1557 0.1599 0.050 Uiso 1 1 calc R
C14 C 1.2179(2) -0.4077(2) 0.3896(2) 0.0314(6) Uani 1 1 d .
C15 C 1.2242(3) -0.5239(3) 0.3615(3) 0.0587(10) Uani 1 1 d .
H15A H 1.2947 -0.5863 0.4001 0.088 Uiso 1 1 calc R
H15B H 1.2382 -0.4954 0.2768 0.088 Uiso 1 1 calc R
H15C H 1.1437 -0.5649 0.3897 0.088 Uiso 1 1 calc R
C16 C 1.3482(2) -0.3516(3) 0.3549(3) 0.0452(8) Uani 1 1 d .
H16A H 1.4144 -0.4192 0.3949 0.068 Uiso 1 1 calc R
H16B H 1.3467 -0.2805 0.3776 0.068 Uiso 1 1 calc R
H16C H 1.3668 -0.3192 0.2702 0.068 Uiso 1 1 calc R
C17 C 1.1886(3) -0.4536(3) 0.5214(2) 0.0525(8) Uani 1 1 d .
H17A H 1.2531 -0.5225 0.5629 0.079 Uiso 1 1 calc R
H17B H 1.1041 -0.4867 0.5442 0.079 Uiso 1 1 calc R
H17C H 1.1900 -0.3810 0.5416 0.079 Uiso 1 1 calc R
C18 C 0.5722(2) 0.2342(2) 0.2867(2) 0.0305(6) Uani 1 1 d .
C19 C 0.6285(2) 0.1114(3) 0.3630(2) 0.0294(6) Uani 1 1 d .
C20 C 0.5843(2) 0.0148(2) 0.34062(19) 0.0271(6) Uani 1 1 d .
C21 C 0.4983(2) 0.0772(2) 0.2502(2) 0.0263(5) Uani 1 1 d .
C22 C 0.4924(2) 0.2121(2) 0.2171(2) 0.0279(6) Uani 1 1 d .
C23 C 0.5850(3) 0.3622(3) 0.2874(3) 0.0469(8) Uani 1 1 d .
H23A H 0.5220 0.3745 0.3455 0.070 Uiso 1 1 calc R
H23B H 0.5703 0.4320 0.2099 0.070 Uiso 1 1 calc R
H23C H 0.6710 0.3635 0.3073 0.070 Uiso 1 1 calc R
C24 C 0.7094(3) 0.0848(3) 0.4615(2) 0.0439(7) Uani 1 1 d .
H24A H 0.6585 0.0470 0.5362 0.066 Uiso 1 1 calc R
H24B H 0.7396 0.1659 0.4520 0.066 Uiso 1 1 calc R
H24C H 0.7828 0.0242 0.4603 0.066 Uiso 1 1 calc R
C25 C 0.6151(3) -0.1280(2) 0.4078(2) 0.0382(7) Uani 1 1 d .
H25A H 0.5876 -0.1538 0.4906 0.057 Uiso 1 1 calc R
H25B H 0.7073 -0.1487 0.3993 0.057 Uiso 1 1 calc R
H25C H 0.5704 -0.1747 0.3773 0.057 Uiso 1 1 calc R
C26 C 0.4208(2) 0.0125(3) 0.2034(2) 0.0357(6) Uani 1 1 d .
H26A H 0.3366 -0.0004 0.2461 0.054 Uiso 1 1 calc R
H26B H 0.4645 -0.0715 0.2133 0.054 Uiso 1 1 calc R
H26C H 0.4110 0.0670 0.1202 0.054 Uiso 1 1 calc R
C27 C 0.4086(3) 0.3145(3) 0.1292(2) 0.0411(7) Uani 1 1 d .
H27A H 0.3283 0.3315 0.1693 0.062 Uiso 1 1 calc R
H27B H 0.3907 0.2847 0.0719 0.062 Uiso 1 1 calc R
H27C H 0.4522 0.3942 0.0891 0.062 Uiso 1 1 calc R
C30 C 0.7627(3) 0.3533(2) 0.0535(2) 0.0393(7) Uani 1 1 d .
H30A H 0.8336 0.3582 -0.0051 0.059 Uiso 1 1 calc R
H30D H 0.7862 0.3882 0.1053 0.059 Uiso 1 1 calc R
H30B H 0.6869 0.4038 0.0142 0.059 Uiso 1 1 calc R
C31 C 0.6480(2) 0.1629(3) -0.0073(2) 0.0367(7) Uani 1 1 d .
H31A H 0.7194 0.1773 -0.0671 0.055 Uiso 1 1 calc R
H31B H 0.5834 0.2364 -0.0345 0.055 Uiso 1 1 calc R
H31C H 0.6102 0.0837 0.0070 0.055 Uiso 1 1 calc R

loop_
_atom_site_aniso_label
_atom_site_aniso_U_11
_atom_site_aniso_U_22
_atom_site_aniso_U_33
_atom_site_aniso_U_23
_atom_site_aniso_U_13
_atom_site_aniso_U_12
Zr1 0.02249(13) 0.01967(13) 0.02269(12) -0.00744(9) -0.00499(9) 0.00197(9)
O1 0.0241(9) 0.0222(9) 0.0298(9) -0.0110(7) -0.0077(7) 0.0026(7)
C1 0.0201(12) 0.0217(12) 0.0181(11) -0.0060(10) -0.0012(9) 0.0006(10)
N1 0.0276(11) 0.0211(11) 0.0276(10) -0.0123(9) -0.0025(9) -0.0019(9)
C2 0.0231(12) 0.0210(12) 0.0217(11) -0.0081(10) -0.0010(9) -0.0025(10)
O2 0.0329(10) 0.0316(10) 0.0475(11) -0.0233(9) -0.0176(8) 0.0038(8)
C3 0.0277(13) 0.0180(12) 0.0276(12) -0.0085(10) -0.0013(10) -0.0010(10)
C4 0.0224(13) 0.0220(13) 0.0249(12) -0.0058(10) -0.0016(10) 0.0007(10)
C5 0.0232(13) 0.0256(13) 0.0238(12) -0.0082(10) -0.0057(10) -0.0002(10)
C6 0.0237(13) 0.0214(12) 0.0202(11) -0.0070(10) -0.0009(9) 0.0016(10)
C7 0.0241(13) 0.0257(13) 0.0208(11) -0.0099(10) -0.0036(10) -0.0029(10)
C8 0.0370(15) 0.0256(14) 0.0451(16) -0.0196(12) -0.0099(12) -0.0014(12)
C9 0.0413(17) 0.0318(15) 0.0605(19) -0.0286(14) -0.0162(14) 0.0007(13)
C10 0.0269(13) 0.0244(13) 0.0298(13) -0.0129(11) -0.0061(10) 0.0010(10)
C11 0.0415(16) 0.0339(16) 0.0497(17) -0.0248(14) -0.0132(13) -0.0003(13)
C12 0.0378(16) 0.0411(16) 0.0280(13) -0.0175(12) -0.0055(11) -0.0029(12)
C13 0.0262(14) 0.0365(15) 0.0376(15) -0.0145(12) -0.0053(11) -0.0047(12)
C14 0.0255(14) 0.0272(14) 0.0355(14) -0.0083(12) -0.0093(11) 0.0055(11)
C15 0.053(2) 0.0369(18) 0.093(3) -0.0331(18) -0.0369(19) 0.0237(15)
C16 0.0291(16) 0.0400(17) 0.0512(18) -0.0064(14) -0.0091(13) 0.0064(13)
C17 0.0503(19) 0.0459(19) 0.0390(16) 0.0017(14) -0.0103(14) 0.0051(15)
C18 0.0259(14) 0.0337(15) 0.0361(14) -0.0210(12) 0.0003(11) 0.0026(11)
C19 0.0223(13) 0.0412(16) 0.0253(12) -0.0161(12) -0.0030(10) 0.0029(11)
C20 0.0243(13) 0.0294(14) 0.0220(12) -0.0075(11) -0.0009(10) 0.0028(11)
C21 0.0201(13) 0.0298(14) 0.0272(12) -0.0109(11) -0.0012(10) -0.0015(10)
C22 0.0223(13) 0.0302(14) 0.0296(13) -0.0128(11) -0.0043(10) 0.0055(11)
C23 0.0438(18) 0.0449(18) 0.066(2) -0.0391(16) -0.0013(15) 0.0033(14)
C24 0.0383(17) 0.066(2) 0.0277(14) -0.0207(14) -0.0063(12) -0.0012(15)
C25 0.0371(16) 0.0327(15) 0.0303(14) -0.0025(12) 0.0022(12) 0.0013(12)
C26 0.0305(15) 0.0406(16) 0.0359(15) -0.0149(13) -0.0008(12) -0.0093(12)
C27 0.0351(16) 0.0352(16) 0.0450(16) -0.0115(13) -0.0123(13) 0.0123(13)
C30 0.0378(16) 0.0274(15) 0.0422(16) -0.0056(12) -0.0070(13) 0.0019(12)
C31 0.0352(15) 0.0420(17) 0.0307(14) -0.0147(13) -0.0083(12) 0.0061(13)

loop_
_atom_type_symbol
_atom_type_description
_atom_type_scat_dispersion_real
_atom_type_scat_dispersion_imag
_atom_type_scat_source
C C 0.0033 0.0016 'International Tables Vol C Tables 4.2.6.8 and 6.1.1.4'
H H 0.0000 0.0000 'International Tables Vol C Tables 4.2.6.8 and 6.1.1.4'
N N 0.0061 0.0033 'International Tables Vol C Tables 4.2.6.8 and 6.1.1.4'
O O 0.0106 0.0060 'International Tables Vol C Tables 4.2.6.8 and 6.1.1.4'
Zr Zr -2.9673 0.5597 'International Tables Vol C Tables 4.2.6.8 and 6.1.1.4'

loop_
_geom_angle_atom_site_label_1
_geom_angle_atom_site_label_2
_geom_angle_atom_site_label_3
_geom_angle
O1 Zr1 C31 87.30(8)
O1 Zr1 C30 130.25(9)
C31 Zr1 C30 84.23(10)
O1 Zr1 N1 74.18(6)
C31 Zr1 N1 140.22(8)
C30 Zr1 N1 81.81(8)
O1 Zr1 C20 90.15(7)
C31 Zr1 C20 113.73(9)
C30 Zr1 C20 137.67(9)
N1 Zr1 C20 101.44(7)
O1 Zr1 C19 109.41(7)
C31 Zr1 C19 138.01(9)
C30 Zr1 C19 109.34(10)
N1 Zr1 C19 81.74(7)
C20 Zr1 C19 32.58(8)
O1 Zr1 C21 105.14(7)
C31 Zr1 C21 84.96(9)
C30 Zr1 C21 122.68(9)
N1 Zr1 C21 133.43(7)
C20 Zr1 C21 32.97(7)
C19 Zr1 C21 53.92(8)
O1 Zr1 C22 137.49(7)
C31 Zr1 C22 87.82(8)
C30 Zr1 C22 91.10(9)
N1 Zr1 C22 129.37(7)
C20 Zr1 C22 54.03(7)
C19 Zr1 C22 53.54(7)
C21 Zr1 C22 32.35(8)
O1 Zr1 C18 141.52(7)
C31 Zr1 C18 117.90(8)
C30 Zr1 C18 83.57(9)
N1 Zr1 C18 97.30(7)
C20 Zr1 C18 54.11(8)
C19 Zr1 C18 32.53(8)
C21 Zr1 C18 53.73(8)
C22 Zr1 C18 32.14(8)
C1 O1 Zr1 147.14(15)
O1 C1 C6 119.1(2)
O1 C1 C2 120.8(2)
C6 C1 C2 120.11(19)
C7 N1 C8 106.70(19)
C7 N1 Zr1 127.77(16)
C8 N1 Zr1 125.44(14)
C3 C2 C1 116.7(2)
C3 C2 C10 121.7(2)
C1 C2 C10 121.44(19)
C7 O2 C9 106.86(17)
C4 C3 C2 124.5(2)
C4 C3 H3A 117.7
C2 C3 H3A 117.7
C5 C4 C3 117.3(2)
C5 C4 C14 120.6(2)
C3 C4 C14 122.2(2)
C4 C5 C6 121.0(2)
C4 C5 H5A 119.5
C6 C5 H5A 119.5
C1 C6 C5 120.2(2)
C1 C6 C7 120.27(19)
C5 C6 C7 119.4(2)
N1 C7 O2 116.3(2)
N1 C7 C6 128.4(2)
O2 C7 C6 115.26(19)
N1 C8 C9 103.95(19)
N1 C8 H8A 111.0
C9 C8 H8A 111.0
N1 C8 H8B 111.0
C9 C8 H8B 111.0
H8A C8 H8B 109.0
O2 C9 C8 103.3(2)
O2 C9 H9A 111.1
C8 C9 H9A 111.1
O2 C9 H9B 111.1
C8 C9 H9B 111.1
H9A C9 H9B 109.1
C11 C10 C2 112.31(19)
C11 C10 C12 108.0(2)
C2 C10 C12 108.1(2)
C11 C10 C13 106.9(2)
C2 C10 C13 111.45(19)
C12 C10 C13 109.99(19)
C10 C11 H11A 109.5
C10 C11 H11B 109.5
H11A C11 H11B 109.5
C10 C11 H11C 109.5
H11A C11 H11C 109.5
H11B C11 H11C 109.5
C10 C12 H12A 109.5
C10 C12 H12B 109.5
H12A C12 H12B 109.5
C10 C12 H12C 109.5
H12A C12 H12C 109.5
H12B C12 H12C 109.5
C10 C13 H13A 109.5
C10 C13 H13B 109.5
H13A C13 H13B 109.5
C10 C13 H13C 109.5
H13A C13 H13C 109.5
H13B C13 H13C 109.5
C15 C14 C17 108.5(2)
C15 C14 C16 109.0(2)
C17 C14 C16 108.7(2)
C15 C14 C4 112.3(2)
C17 C14 C4 108.4(2)
C16 C14 C4 109.9(2)
C14 C15 H15A 109.5
C14 C15 H15B 109.5
H15A C15 H15B 109.5
C14 C15 H15C 109.5
H15A C15 H15C 109.5
H15B C15 H15C 109.5
C14 C16 H16A 109.5
C14 C16 H16B 109.5
H16A C16 H16B 109.5
C14 C16 H16C 109.5
H16A C16 H16C 109.5
H16B C16 H16C 109.5
C14 C17 H17A 109.5
C14 C17 H17B 109.5
H17A C17 H17B 109.5
C14 C17 H17C 109.5
H17A C17 H17C 109.5
H17B C17 H17C 109.5
C22 C18 C19 107.3(2)
C22 C18 C23 126.0(2)
C19 C18 C23 126.4(2)
C22 C18 Zr1 73.71(13)
C19 C18 Zr1 72.30(13)
C23 C18 Zr1 123.86(18)
C20 C19 C18 108.7(2)
C20 C19 C24 124.4(2)
C18 C19 C24 126.5(2)
C20 C19 Zr1 72.91(13)
C18 C19 Zr1 75.17(13)
C24 C19 Zr1 123.53(17)
C19 C20 C21 107.7(2)
C19 C20 C25 125.1(2)
C21 C20 C25 127.0(2)
C19 C20 Zr1 74.51(14)
C21 C20 Zr1 74.61(13)
C25 C20 Zr1 120.51(16)
C22 C21 C20 107.7(2)
C22 C21 C26 125.5(2)
C20 C21 C26 126.7(2)
C22 C21 Zr1 74.73(14)
C20 C21 Zr1 72.42(13)
C26 C21 Zr1 121.65(16)
C18 C22 C21 108.6(2)
C18 C22 C27 125.2(2)
C21 C22 C27 126.0(2)
C18 C22 Zr1 74.15(13)
C21 C22 Zr1 72.92(13)
C27 C22 Zr1 122.28(17)
C18 C23 H23A 109.5
C18 C23 H23B 109.5
H23A C23 H23B 109.5
C18 C23 H23C 109.5
H23A C23 H23C 109.5
H23B C23 H23C 109.5
C19 C24 H24A 109.5
C19 C24 H24B 109.5
H24A C24 H24B 109.5
C19 C24 H24C 109.5
H24A C24 H24C 109.5
H24B C24 H24C 109.5
C20 C25 H25A 109.5
C20 C25 H25B 109.5
H25A C25 H25B 109.5
C20 C25 H25C 109.5
H25A C25 H25C 109.5
H25B C25 H25C 109.5
C21 C26 H26A 109.5
C21 C26 H26B 109.5
H26A C26 H26B 109.5
C21 C26 H26C 109.5
H26A C26 H26C 109.5
H26B C26 H26C 109.5
C22 C27 H27A 109.5
C22 C27 H27B 109.5
H27A C27 H27B 109.5
C22 C27 H27C 109.5
H27A C27 H27C 109.5
H27B C27 H27C 109.5
Zr1 C30 H30A 109.5
Zr1 C30 H30D 109.5
H30A C30 H30D 109.5
Zr1 C30 H30B 109.5
H30A C30 H30B 109.5
H30D C30 H30B 109.5
Zr1 C31 H31A 109.5
Zr1 C31 H31B 109.5
H31A C31 H31B 109.5
Zr1 C31 H31C 109.5
H31A C31 H31C 109.5
H31B C31 H31C 109.5

loop_
_geom_bond_atom_site_label_1
_geom_bond_atom_site_label_2
_geom_bond_distance
Zr1 O1 2.0275(15)
Zr1 C31 2.270(2)
Zr1 C30 2.282(3)
Zr1 N1 2.3598(19)
Zr1 C20 2.505(2)
Zr1 C19 2.526(2)
Zr1 C21 2.534(2)
Zr1 C22 2.557(2)
Zr1 C18 2.563(2)
O1 C1 1.332(2)
C1 C6 1.403(3)
C1 C2 1.414(3)
N1 C7 1.298(3)
N1 C8 1.483(3)
C2 C3 1.398(3)
C2 C10 1.535(3)
O2 C7 1.352(3)
O2 C9 1.458(3)
C3 C4 1.397(3)
C3 H3A 0.9500
C4 C5 1.379(3)
C4 C14 1.545(3)
C5 C6 1.411(3)
C5 H5A 0.9500
C6 C7 1.455(3)
C8 C9 1.519(3)
C8 H8A 0.9900
C8 H8B 0.9900
C9 H9A 0.9900
C9 H9B 0.9900
C10 C11 1.528(3)
C10 C12 1.540(3)
C10 C13 1.540(3)
C11 H11A 0.9800
C11 H11B 0.9800
C11 H11C 0.9800
C12 H12A 0.9800
C12 H12B 0.9800
C12 H12C 0.9800
C13 H13A 0.9800
C13 H13B 0.9800
C13 H13C 0.9800
C14 C15 1.523(4)
C14 C17 1.530(4)
C14 C16 1.534(4)
C15 H15A 0.9800
C15 H15B 0.9800
C15 H15C 0.9800
C16 H16A 0.9800
C16 H16B 0.9800
C16 H16C 0.9800
C17 H17A 0.9800
C17 H17B 0.9800
C17 H17C 0.9800
C18 C22 1.417(3)
C18 C19 1.426(3)
C18 C23 1.505(4)
C19 C20 1.411(4)
C19 C24 1.507(3)
C20 C21 1.430(3)
C20 C25 1.501(3)
C21 C22 1.418(3)
C21 C26 1.504(3)
C22 C27 1.504(3)
C23 H23A 0.9800
C23 H23B 0.9800
C23 H23C 0.9800
C24 H24A 0.9800
C24 H24B 0.9800
C24 H24C 0.9800
C25 H25A 0.9800
C25 H25B 0.9800
C25 H25C 0.9800
C26 H26A 0.9800
C26 H26B 0.9800
C26 H26C 0.9800
C27 H27A 0.9800
C27 H27B 0.9800
C27 H27C 0.9800
C30 H30A 0.9800
C30 H30D 0.9800
C30 H30B 0.9800
C31 H31A 0.9800
C31 H31B 0.9800
C31 H31C 0.9800
